data_1547789
loop_
_publ_author_name
'Sattar, Moh'
'Kumar, Sangit'

_publ_section_title
;
 Palladium-Catalyzed Removable 8-Aminoquinoline Assisted Chemo- and
 Regioselective Oxidative sp(2)-C-H/sp(3)-C-H Cross-Coupling of Ferrocene
 with Toluene Derivatives.
;
_journal_issue 21
_journal_name_full 'Organic letters'
_journal_page_first 5960
_journal_page_last 5963
_journal_paper_doi 10.1021/acs.orglett.7b02968
_journal_volume 19
_journal_year 2017
_chemical_formula_sum 'C44 H48 Fe N2 O'
_chemical_formula_weight 676.69
_space_group_crystal_system triclinic
_space_group_IT_number 2
_space_group_name_Hall '-P 1'
_space_group_name_H-M_alt 'P -1'
_symmetry_space_group_name_Hall '-P 1'
_symmetry_space_group_name_H-M 'P -1'
_atom_sites_solution_hydrogens geom
_audit_creation_method SHELXL-2016/6
_cell_angle_alpha 68.465(2)
_cell_angle_beta 64.191(2)
_cell_angle_gamma 88.015(2)
_cell_formula_units_Z 2
_cell_length_a 12.6740(6)
_cell_length_b 12.6962(7)
_cell_length_c 13.5789(8)
_cell_measurement_reflns_used 9900
_cell_measurement_temperature 120(2)
_cell_measurement_theta_max 27.79
_cell_measurement_theta_min 2.69
_cell_volume 1809.18(18)
_computing_cell_refinement 'Bruker SAINT'
_computing_data_collection 'Bruker APEX2'
_computing_data_reduction 'Bruker SAINT'
_computing_molecular_graphics 'Bruker SHELXTL'
_computing_publication_material 'Bruker SHELXTL'
_computing_structure_refinement 'SHELXL-2016/6 (Sheldrick, 2016)'
_computing_structure_solution 'SHELXT 2014/5 (Sheldrick, 2014)'
_diffrn_ambient_temperature 120(2)
_diffrn_measured_fraction_theta_full 0.999
_diffrn_measured_fraction_theta_max 0.995
_diffrn_measurement_device_type 'Bruker APEX-II CCD'
_diffrn_measurement_method '\f and \w scans'
_diffrn_radiation_type MoK\a
_diffrn_radiation_wavelength 0.71073
_diffrn_reflns_av_R_equivalents 0.0953
_diffrn_reflns_av_unetI/netI 0.0680
_diffrn_reflns_Laue_measured_fraction_full 0.999
_diffrn_reflns_Laue_measured_fraction_max 0.995
_diffrn_reflns_limit_h_max 16
_diffrn_reflns_limit_h_min -16
_diffrn_reflns_limit_k_max 16
_diffrn_reflns_limit_k_min -16
_diffrn_reflns_limit_l_max 17
_diffrn_reflns_limit_l_min -17
_diffrn_reflns_number 43860
_diffrn_reflns_point_group_measured_fraction_full 0.999
_diffrn_reflns_point_group_measured_fraction_max 0.995
_diffrn_reflns_theta_full 25.242
_diffrn_reflns_theta_max 27.949
_diffrn_reflns_theta_min 2.253
_exptl_absorpt_coefficient_mu 0.453
_exptl_absorpt_correction_T_max 0.7456
_exptl_absorpt_correction_T_min 0.6597
_exptl_absorpt_correction_type multi-scan
_exptl_absorpt_process_details SADABS
_exptl_crystal_colour yellow
_exptl_crystal_density_diffrn 1.242
_exptl_crystal_description rectangular
_exptl_crystal_F_000 720
_exptl_crystal_size_max 0.800
_exptl_crystal_size_mid 0.700
_exptl_crystal_size_min 0.060
_refine_diff_density_max 1.972
_refine_diff_density_min -1.393
_refine_diff_density_rms 0.089
_refine_ls_extinction_method none
_refine_ls_goodness_of_fit_ref 1.029
_refine_ls_hydrogen_treatment constr
_refine_ls_matrix_type full
_refine_ls_number_parameters 415
_refine_ls_number_reflns 8652
_refine_ls_number_restraints 0
_refine_ls_restrained_S_all 1.029
_refine_ls_R_factor_all 0.0989
_refine_ls_R_factor_gt 0.0664
_refine_ls_shift/su_max 0.000
_refine_ls_shift/su_mean 0.000
_refine_ls_structure_factor_coef Fsqd
_refine_ls_weighting_details 'w=1/[\s^2^(Fo^2^)+(0.0529P)^2^+4.6274P] where P=(Fo^2^+2Fc^2^)/3'
_refine_ls_weighting_scheme calc
_refine_ls_wR_factor_gt 0.1419
_refine_ls_wR_factor_ref 0.1570
_reflns_Friedel_coverage 0.000
_reflns_number_gt 6477
_reflns_number_total 8652
_reflns_threshold_expression 'I > 2\s(I)'
_cod_data_source_file ol7b02968_si_002.cif
_cod_data_source_block shelx
_cod_depositor_comments 'Adding full bibliography for 1547788--1547790.cif.'
_cod_original_cell_volume 1809.18(17)
_cod_database_code 1547789
_shelx_shelxl_version_number 2016/6
_shelx_space_group_comment
;
The symmetry employed for this shelxl refinement is uniquely defined
by the following loop, which should always be used as a source of
symmetry information in preference to the above space-group names.
They are only intended as comments.
;
_shelx_estimated_absorpt_t_min 0.713
_shelx_estimated_absorpt_t_max 0.973

loop_
_space_group_symop_operation_xyz
'x, y, z'
'-x, -y, -z'

loop_
_atom_site_label
_atom_site_type_symbol
_atom_site_fract_x
_atom_site_fract_y
_atom_site_fract_z
_atom_site_U_iso_or_equiv
_atom_site_adp_type
_atom_site_occupancy
_atom_site_site_symmetry_order
_atom_site_calc_flag
_atom_site_refinement_flags_posn
_atom_site_refinement_flags_adp
Fe Fe 0.41773(4) 0.70113(4) 0.07848(4) 0.01322(12) Uani 1 1 d . .
O002 O 0.47790(19) 0.87175(18) 0.21345(19) 0.0199(5) Uani 1 1 d . .
N003 N 0.3651(2) 0.5421(2) 0.5850(2) 0.0154(5) Uani 1 1 d . .
N004 N 0.4500(2) 0.7044(2) 0.3679(2) 0.0144(5) Uani 1 1 d . .
H004 H 0.454478 0.630912 0.386113 0.017 Uiso 1 1 calc R U
C12 C 0.4473(2) 0.5841(2) 0.2119(2) 0.0124(5) Uani 1 1 d . .
C15 C 0.5836(2) 0.7428(2) 0.0541(2) 0.0126(6) Uani 1 1 d . .
C14 C 0.5830(2) 0.6555(3) 0.0125(3) 0.0147(6) Uani 1 1 d . .
H14 H 0.630281 0.660520 -0.066290 0.018 Uiso 1 1 calc R U
C5 C 0.3746(2) 0.6522(2) 0.5766(2) 0.0124(5) Uani 1 1 d . .
C4 C 0.3408(2) 0.6804(2) 0.6770(3) 0.0130(6) Uani 1 1 d . .
C11 C 0.4993(2) 0.6992(2) 0.1785(2) 0.0112(5) Uani 1 1 d . .
C34 C 0.2930(2) 0.4043(2) 0.3371(2) 0.0133(6) Uani 1 1 d . .
C9 C 0.4190(2) 0.7418(2) 0.4607(2) 0.0128(6) Uani 1 1 d . .
C10 C 0.4741(2) 0.7676(2) 0.2529(3) 0.0141(6) Uani 1 1 d . .
C22 C 0.7718(2) 0.8366(2) 0.0162(3) 0.0145(6) Uani 1 1 d . .
C6 C 0.3502(3) 0.7974(3) 0.6608(3) 0.0155(6) Uani 1 1 d . .
H00F H 0.327119 0.817562 0.727361 0.019 Uiso 1 1 calc R U
C13 C 0.4996(2) 0.5590(3) 0.1086(2) 0.0139(6) Uani 1 1 d . .
H13 H 0.481925 0.489222 0.104136 0.017 Uiso 1 1 calc R U
C23 C 0.8630(3) 0.7815(3) -0.0369(3) 0.0170(6) Uani 1 1 d . .
H00H H 0.864643 0.760895 -0.098005 0.020 Uiso 1 1 calc R U
C27 C 0.7728(2) 0.8698(2) 0.1030(3) 0.0159(6) Uani 1 1 d . .
H00I H 0.711551 0.908893 0.138149 0.019 Uiso 1 1 calc R U
C39 C 0.1764(3) 0.4037(3) 0.3563(3) 0.0166(6) Uani 1 1 d . .
H00J H 0.138922 0.468149 0.364578 0.020 Uiso 1 1 calc R U
C33 C 0.3590(2) 0.5031(2) 0.3345(2) 0.0142(6) Uani 1 1 d . .
H00A H 0.300442 0.547161 0.372504 0.017 Uiso 1 1 calc R U
H00B H 0.401454 0.471631 0.382861 0.017 Uiso 1 1 calc R U
C36 C 0.2873(3) 0.2164(2) 0.3310(2) 0.0151(6) Uani 1 1 d . .
C21 C 0.6696(2) 0.8536(2) -0.0150(3) 0.0157(6) Uani 1 1 d . .
H00C H 0.629079 0.916042 0.005665 0.019 Uiso 1 1 calc R U
H00D H 0.699429 0.874930 -0.101410 0.019 Uiso 1 1 calc R U
C37 C 0.1694(3) 0.2185(3) 0.3503(3) 0.0167(6) Uani 1 1 d . .
H00N H 0.127757 0.155125 0.354187 0.020 Uiso 1 1 calc R U
C3 C 0.2968(3) 0.5887(3) 0.7891(3) 0.0172(6) Uani 1 1 d . .
H00O H 0.273955 0.603313 0.858873 0.021 Uiso 1 1 calc R U
C7 C 0.3927(3) 0.8806(3) 0.5490(3) 0.0167(6) Uani 1 1 d . .
H00P H 0.398601 0.958606 0.538836 0.020 Uiso 1 1 calc R U
C35 C 0.3480(2) 0.3092(2) 0.3247(2) 0.0143(6) Uani 1 1 d . .
H00Q H 0.427924 0.308322 0.311813 0.017 Uiso 1 1 calc R U
C8 C 0.4281(2) 0.8539(3) 0.4479(3) 0.0159(6) Uani 1 1 d . .
H00R H 0.458192 0.913658 0.371023 0.019 Uiso 1 1 calc R U
C1 C 0.3220(3) 0.4603(3) 0.6922(3) 0.0181(6) Uani 1 1 d . .
H00S H 0.314009 0.383438 0.699046 0.022 Uiso 1 1 calc R U
C2 C 0.2871(3) 0.4788(3) 0.7971(3) 0.0199(6) Uani 1 1 d . .
H00T H 0.257324 0.416206 0.872062 0.024 Uiso 1 1 calc R U
C26 C 0.8613(3) 0.8472(3) 0.1397(3) 0.0178(6) Uani 1 1 d . .
C38 C 0.1119(3) 0.3112(3) 0.3639(3) 0.0173(6) Uani 1 1 d . .
C24 C 0.9517(3) 0.7563(3) -0.0017(3) 0.0201(6) Uani 1 1 d . .
C20 C 0.3788(3) 0.8424(3) -0.0280(3) 0.0234(7) Uani 1 1 d . .
H20 H 0.430390 0.912249 -0.083489 0.028 Uiso 1 1 calc R U
C17 C 0.2393(3) 0.7042(3) 0.1442(3) 0.0248(7) Uani 1 1 d . .
H17 H 0.181150 0.665547 0.224291 0.030 Uiso 1 1 calc R U
C18 C 0.2793(3) 0.6593(3) 0.0550(3) 0.0249(7) Uani 1 1 d . .
H18 H 0.253110 0.585367 0.064577 0.030 Uiso 1 1 calc R U
C25 C 0.9499(3) 0.7891(3) 0.0857(3) 0.0207(7) Uani 1 1 d . .
H010 H 1.010654 0.771759 0.109710 0.025 Uiso 1 1 calc R U
C40 C 0.3455(3) 0.1131(3) 0.3201(3) 0.0243(7) Uani 1 1 d . .
H01A H 0.289572 0.056466 0.326606 0.036 Uiso 1 1 calc R U
H01B H 0.415887 0.136084 0.242789 0.036 Uiso 1 1 calc R U
H01C H 0.368857 0.079413 0.383727 0.036 Uiso 1 1 calc R U
C19 C 0.3662(3) 0.7453(3) -0.0521(3) 0.0244(7) Uani 1 1 d . .
H19 H 0.408164 0.738548 -0.126463 0.029 Uiso 1 1 calc R U
C16 C 0.3010(3) 0.8172(3) 0.0935(3) 0.0248(7) Uani 1 1 d . .
H16 H 0.291796 0.866864 0.133830 0.030 Uiso 1 1 calc R U
C42 C -0.0184(3) 0.3147(3) 0.3886(3) 0.0261(7) Uani 1 1 d . .
C29 C 0.8600(4) 0.8802(4) 0.2375(4) 0.0460(6) Uani 1 1 d . .
C28 C 1.0484(3) 0.6924(4) -0.0560(3) 0.0329(8) Uani 1 1 d . .
H01D H 1.102736 0.682428 -0.020480 0.049 Uiso 1 1 calc R U
H01E H 1.012890 0.617167 -0.040628 0.049 Uiso 1 1 calc R U
H01F H 1.092233 0.736172 -0.141912 0.049 Uiso 1 1 calc R U
C43 C -0.0741(3) 0.2066(3) 0.3944(4) 0.0322(8) Uani 1 1 d . .
H01G H -0.030048 0.198280 0.318455 0.048 Uiso 1 1 calc R U
H01H H -0.071303 0.139795 0.458384 0.048 Uiso 1 1 calc R U
H01I H -0.156752 0.212410 0.409958 0.048 Uiso 1 1 calc R U
C41 C -0.0893(3) 0.3251(4) 0.5085(4) 0.0491(12) Uani 1 1 d . .
H01J H -0.054923 0.394160 0.506679 0.074 Uiso 1 1 calc R U
H01K H -0.171868 0.330254 0.523433 0.074 Uiso 1 1 calc R U
H01L H -0.086419 0.257640 0.571859 0.074 Uiso 1 1 calc R U
C44 C -0.0243(4) 0.4183(3) 0.2883(4) 0.0448(11) Uani 1 1 d . .
H01M H 0.011284 0.488371 0.283597 0.067 Uiso 1 1 calc R U
H01N H 0.019357 0.409409 0.212611 0.067 Uiso 1 1 calc R U
H01O H -0.107214 0.423147 0.304675 0.067 Uiso 1 1 calc R U
C30 C 0.9850(4) 0.9148(4) 0.2140(4) 0.0460(6) Uani 1 1 d . .
H01P H 1.026019 0.977642 0.135833 0.069 Uiso 1 1 calc R U
H01Q H 0.981403 0.939807 0.275439 0.069 Uiso 1 1 calc R U
H01R H 1.028164 0.849092 0.215499 0.069 Uiso 1 1 calc R U
C32 C 0.7985(4) 0.9878(4) 0.2398(4) 0.0460(6) Uani 1 1 d . .
H01S H 0.841388 1.051901 0.162894 0.069 Uiso 1 1 calc R U
H01T H 0.716573 0.971502 0.255114 0.069 Uiso 1 1 calc R U
H01U H 0.798841 1.007943 0.302781 0.069 Uiso 1 1 calc R U
C31 C 0.7925(4) 0.7841(4) 0.3561(4) 0.0460(6) Uani 1 1 d . .
H01V H 0.712637 0.764456 0.367782 0.069 Uiso 1 1 calc R U
H01W H 0.833729 0.717087 0.359049 0.069 Uiso 1 1 calc R U
H01$ H 0.786968 0.807801 0.418989 0.069 Uiso 1 1 calc R U

loop_
_atom_site_aniso_label
_atom_site_aniso_U_11
_atom_site_aniso_U_22
_atom_site_aniso_U_33
_atom_site_aniso_U_23
_atom_site_aniso_U_13
_atom_site_aniso_U_12
Fe 0.0124(2) 0.0146(2) 0.0123(2) -0.00407(16) -0.00634(16) 0.00114(15)
O002 0.0273(11) 0.0124(11) 0.0183(11) -0.0061(9) -0.0087(9) 0.0031(9)
N003 0.0171(12) 0.0122(12) 0.0190(13) -0.0068(10) -0.0094(10) 0.0024(9)
N004 0.0197(12) 0.0101(12) 0.0120(12) -0.0054(10) -0.0054(10) 0.0022(9)
C12 0.0118(12) 0.0138(14) 0.0134(14) -0.0059(11) -0.0069(11) 0.0024(10)
C15 0.0110(12) 0.0172(14) 0.0103(13) -0.0060(11) -0.0050(11) 0.0025(11)
C14 0.0145(13) 0.0178(15) 0.0112(13) -0.0064(12) -0.0048(11) 0.0027(11)
C5 0.0105(12) 0.0119(13) 0.0155(14) -0.0061(11) -0.0059(11) 0.0009(10)
C4 0.0115(12) 0.0150(14) 0.0153(14) -0.0071(11) -0.0076(11) 0.0035(11)
C11 0.0092(12) 0.0125(13) 0.0125(13) -0.0050(11) -0.0054(11) 0.0026(10)
C34 0.0145(13) 0.0137(14) 0.0099(13) -0.0047(11) -0.0037(11) -0.0009(11)
C9 0.0125(13) 0.0134(14) 0.0130(13) -0.0058(11) -0.0055(11) 0.0008(10)
C10 0.0098(12) 0.0152(14) 0.0156(14) -0.0065(12) -0.0038(11) 0.0005(11)
C22 0.0130(13) 0.0102(13) 0.0127(14) 0.0006(11) -0.0030(11) -0.0039(10)
C6 0.0166(13) 0.0190(15) 0.0176(15) -0.0139(12) -0.0082(12) 0.0046(11)
C13 0.0154(13) 0.0148(14) 0.0148(14) -0.0071(12) -0.0088(11) 0.0042(11)
C23 0.0183(14) 0.0163(15) 0.0124(14) -0.0055(12) -0.0033(12) -0.0024(12)
C27 0.0133(13) 0.0147(14) 0.0136(14) -0.0056(12) -0.0008(11) -0.0017(11)
C39 0.0174(14) 0.0165(15) 0.0187(15) -0.0100(12) -0.0083(12) 0.0053(11)
C33 0.0147(13) 0.0134(14) 0.0125(14) -0.0049(11) -0.0043(11) -0.0008(11)
C36 0.0185(14) 0.0115(14) 0.0116(13) -0.0020(11) -0.0058(11) 0.0014(11)
C21 0.0156(13) 0.0144(14) 0.0122(14) -0.0016(11) -0.0050(11) -0.0004(11)
C37 0.0190(14) 0.0140(14) 0.0158(14) -0.0056(12) -0.0067(12) -0.0027(11)
C3 0.0164(14) 0.0241(16) 0.0134(14) -0.0087(12) -0.0078(12) 0.0061(12)
C7 0.0173(14) 0.0137(14) 0.0214(15) -0.0095(12) -0.0085(12) 0.0014(11)
C35 0.0138(13) 0.0149(14) 0.0115(13) -0.0036(11) -0.0046(11) 0.0002(11)
C8 0.0148(13) 0.0144(14) 0.0163(14) -0.0061(12) -0.0050(12) 0.0016(11)
C1 0.0183(14) 0.0112(14) 0.0226(16) -0.0042(12) -0.0093(13) 0.0022(11)
C2 0.0191(14) 0.0180(15) 0.0188(15) -0.0023(13) -0.0095(13) 0.0032(12)
C26 0.0145(14) 0.0190(15) 0.0158(14) -0.0073(12) -0.0027(12) -0.0036(12)
C38 0.0145(13) 0.0216(16) 0.0178(15) -0.0104(13) -0.0068(12) 0.0019(12)
C24 0.0189(15) 0.0203(16) 0.0215(16) -0.0109(13) -0.0072(13) 0.0044(12)
C20 0.0206(15) 0.0217(17) 0.0216(16) 0.0013(13) -0.0121(13) 0.0020(13)
C17 0.0139(14) 0.0283(18) 0.0245(17) -0.0019(14) -0.0090(13) 0.0037(13)
C18 0.0214(15) 0.0263(18) 0.0282(18) -0.0043(14) -0.0173(14) 0.0006(13)
C25 0.0170(14) 0.0270(17) 0.0201(16) -0.0100(13) -0.0095(13) 0.0040(13)
C40 0.0269(16) 0.0155(16) 0.0322(19) -0.0106(14) -0.0139(15) 0.0042(13)
C19 0.0259(16) 0.0284(18) 0.0224(16) -0.0053(14) -0.0175(14) 0.0014(14)
C16 0.0186(15) 0.0239(17) 0.0298(18) -0.0086(14) -0.0114(14) 0.0097(13)
C42 0.0147(14) 0.0331(19) 0.038(2) -0.0199(16) -0.0133(14) 0.0053(13)
C29 0.0495(13) 0.0593(15) 0.0414(12) -0.0341(11) -0.0189(10) 0.0014(11)
C28 0.0275(18) 0.046(2) 0.037(2) -0.0276(19) -0.0171(16) 0.0187(17)
C43 0.0183(16) 0.036(2) 0.046(2) -0.0213(18) -0.0136(16) 0.0006(14)
C41 0.0166(17) 0.076(3) 0.067(3) -0.054(3) -0.0082(19) 0.0064(19)
C44 0.035(2) 0.034(2) 0.082(3) -0.021(2) -0.043(2) 0.0118(17)
C30 0.0495(13) 0.0593(15) 0.0414(12) -0.0341(11) -0.0189(10) 0.0014(11)
C32 0.0495(13) 0.0593(15) 0.0414(12) -0.0341(11) -0.0189(10) 0.0014(11)
C31 0.0495(13) 0.0593(15) 0.0414(12) -0.0341(11) -0.0189(10) 0.0014(11)

loop_
_atom_type_symbol
_atom_type_description
_atom_type_scat_dispersion_real
_atom_type_scat_dispersion_imag
_atom_type_scat_source
C C 0.0033 0.0016 'International Tables Vol C Tables 4.2.6.8 and 6.1.1.4'
H H 0.0000 0.0000 'International Tables Vol C Tables 4.2.6.8 and 6.1.1.4'
N N 0.0061 0.0033 'International Tables Vol C Tables 4.2.6.8 and 6.1.1.4'
O O 0.0106 0.0060 'International Tables Vol C Tables 4.2.6.8 and 6.1.1.4'
Fe Fe 0.3463 0.8444 'International Tables Vol C Tables 4.2.6.8 and 6.1.1.4'

loop_
_geom_angle_atom_site_label_1
_geom_angle_atom_site_label_2
_geom_angle_atom_site_label_3
_geom_angle
C11 Fe C19 164.06(12)
C11 Fe C18 153.59(12)
C19 Fe C18 41.14(13)
C11 Fe C15 41.62(11)
C19 Fe C15 125.41(12)
C18 Fe C15 163.35(13)
C11 Fe C17 119.63(13)
C19 Fe C17 68.52(14)
C18 Fe C17 40.60(14)
C15 Fe C17 154.47(13)
C11 Fe C14 68.87(11)
C19 Fe C14 107.04(13)
C18 Fe C14 126.04(13)
C15 Fe C14 40.62(11)
C17 Fe C14 163.92(13)
C11 Fe C13 68.82(11)
C19 Fe C13 118.86(13)
C18 Fe C13 107.10(13)
C15 Fe C13 68.92(11)
C17 Fe C13 126.56(13)
C14 Fe C13 40.80(11)
C11 Fe C20 126.76(13)
C19 Fe C20 40.60(14)
C18 Fe C20 68.66(13)
C15 Fe C20 107.24(12)
C17 Fe C20 68.24(13)
C14 Fe C20 119.16(12)
C13 Fe C20 153.43(13)
C11 Fe C12 41.54(11)
C19 Fe C12 152.91(13)
C18 Fe C12 118.31(12)
C15 Fe C12 69.87(11)
C17 Fe C12 107.67(12)
C14 Fe C12 68.82(11)
C13 Fe C12 40.50(11)
C20 Fe C12 165.02(13)
C11 Fe C16 107.98(13)
C19 Fe C16 68.43(15)
C18 Fe C16 68.62(15)
C15 Fe C16 119.47(13)
C17 Fe C16 40.71(13)
C14 Fe C16 153.66(13)
C13 Fe C16 164.50(12)
C20 Fe C16 40.48(13)
C12 Fe C16 127.19(13)
C1 N003 C5 117.1(3)
C10 N004 C9 128.1(2)
C10 N004 H004 115.9
C9 N004 H004 115.9
C13 C12 C11 107.0(2)
C13 C12 C33 126.0(3)
C11 C12 C33 126.9(3)
C13 C12 Fe 69.69(16)
C11 C12 Fe 68.34(15)
C33 C12 Fe 129.38(19)
C14 C15 C11 107.2(2)
C14 C15 C21 125.7(2)
C11 C15 C21 126.5(3)
C14 C15 Fe 70.03(16)
C11 C15 Fe 68.80(15)
C21 C15 Fe 132.9(2)
C15 C14 C13 108.7(2)
C15 C14 Fe 69.35(16)
C13 C14 Fe 69.71(16)
C15 C14 H14 125.6
C13 C14 H14 125.6
Fe C14 H14 126.9
N003 C5 C4 122.9(3)
N003 C5 C9 117.5(3)
C4 C5 C9 119.6(3)
C3 C4 C5 117.1(3)
C3 C4 C6 123.6(3)
C5 C4 C6 119.3(3)
C15 C11 C12 108.2(2)
C15 C11 C10 122.9(2)
C12 C11 C10 128.9(2)
C15 C11 Fe 69.58(16)
C12 C11 Fe 70.12(15)
C10 C11 Fe 125.21(19)
C39 C34 C35 118.7(3)
C39 C34 C33 121.1(3)
C35 C34 C33 120.1(3)
C8 C9 N004 125.4(3)
C8 C9 C5 119.7(3)
N004 C9 C5 114.8(2)
O002 C10 N004 123.0(3)
O002 C10 C11 123.0(3)
N004 C10 C11 114.0(2)
C23 C22 C27 118.9(3)
C23 C22 C21 120.2(3)
C27 C22 C21 120.9(3)
C7 C6 C4 119.5(3)
C7 C6 H00F 120.2
C4 C6 H00F 120.2
C12 C13 C14 108.9(3)
C12 C13 Fe 69.81(16)
C14 C13 Fe 69.49(16)
C12 C13 H13 125.6
C14 C13 H13 125.6
Fe C13 H13 126.7
C24 C23 C22 120.9(3)
C24 C23 H00H 119.6
C22 C23 H00H 119.6
C26 C27 C22 121.9(3)
C26 C27 H00I 119.0
C22 C27 H00I 119.0
C34 C39 C38 122.2(3)
C34 C39 H00J 118.9
C38 C39 H00J 118.9
C12 C33 C34 114.8(2)
C12 C33 H00A 108.6
C34 C33 H00A 108.6
C12 C33 H00B 108.6
C34 C33 H00B 108.6
H00A C33 H00B 107.5
C35 C36 C37 119.1(3)
C35 C36 C40 120.9(3)
C37 C36 C40 120.0(3)
C15 C21 C22 108.5(2)
C15 C21 H00C 110.0
C22 C21 H00C 110.0
C15 C21 H00D 110.0
C22 C21 H00D 110.0
H00C C21 H00D 108.4
C38 C37 C36 121.5(3)
C38 C37 H00N 119.2
C36 C37 H00N 119.2
C2 C3 C4 119.8(3)
C2 C3 H00O 120.1
C4 C3 H00O 120.1
C6 C7 C8 121.9(3)
C6 C7 H00P 119.1
C8 C7 H00P 119.1
C36 C35 C34 120.8(3)
C36 C35 H00Q 119.6
C34 C35 H00Q 119.6
C9 C8 C7 120.0(3)
C9 C8 H00R 120.0
C7 C8 H00R 120.0
N003 C1 C2 124.5(3)
N003 C1 H00S 117.8
C2 C1 H00S 117.8
C3 C2 C1 118.6(3)
C3 C2 H00T 120.7
C1 C2 H00T 120.7
C27 C26 C25 117.2(3)
C27 C26 C29 121.8(3)
C25 C26 C29 121.0(3)
C37 C38 C39 117.7(3)
C37 C38 C42 122.7(3)
C39 C38 C42 119.6(3)
C23 C24 C25 119.0(3)
C23 C24 C28 121.0(3)
C25 C24 C28 120.0(3)
C19 C20 C16 108.2(3)
C19 C20 Fe 69.07(18)
C16 C20 Fe 69.79(18)
C19 C20 H20 125.9
C16 C20 H20 125.9
Fe C20 H20 126.8
C18 C17 C16 108.4(3)
C18 C17 Fe 69.37(18)
C16 C17 Fe 69.97(18)
C18 C17 H17 125.8
C16 C17 H17 125.8
Fe C17 H17 126.5
C17 C18 C19 107.6(3)
C17 C18 Fe 70.03(18)
C19 C18 Fe 69.43(18)
C17 C18 H18 126.2
C19 C18 H18 126.2
Fe C18 H18 125.9
C24 C25 C26 122.1(3)
C24 C25 H010 118.9
C26 C25 H010 118.9
C36 C40 H01A 109.5
C36 C40 H01B 109.5
H01A C40 H01B 109.5
C36 C40 H01C 109.5
H01A C40 H01C 109.5
H01B C40 H01C 109.5
C20 C19 C18 108.0(3)
C20 C19 Fe 70.32(18)
C18 C19 Fe 69.43(18)
C20 C19 H19 126.0
C18 C19 H19 126.0
Fe C19 H19 125.8
C20 C16 C17 107.7(3)
C20 C16 Fe 69.73(18)
C17 C16 Fe 69.32(18)
C20 C16 H16 126.1
C17 C16 H16 126.1
Fe C16 H16 126.4
C43 C42 C41 108.1(3)
C43 C42 C44 108.6(3)
C41 C42 C44 110.3(3)
C43 C42 C38 112.1(3)
C41 C42 C38 109.0(3)
C44 C42 C38 108.7(3)
C31 C29 C30 112.0(4)
C31 C29 C26 109.8(3)
C30 C29 C26 111.2(3)
C31 C29 C32 108.1(4)
C30 C29 C32 104.9(4)
C26 C29 C32 110.6(4)
C24 C28 H01D 109.5
C24 C28 H01E 109.5
H01D C28 H01E 109.5
C24 C28 H01F 109.5
H01D C28 H01F 109.5
H01E C28 H01F 109.5
C42 C43 H01G 109.5
C42 C43 H01H 109.5
H01G C43 H01H 109.5
C42 C43 H01I 109.5
H01G C43 H01I 109.5
H01H C43 H01I 109.5
C42 C41 H01J 109.5
C42 C41 H01K 109.5
H01J C41 H01K 109.5
C42 C41 H01L 109.5
H01J C41 H01L 109.5
H01K C41 H01L 109.5
C42 C44 H01M 109.5
C42 C44 H01N 109.5
H01M C44 H01N 109.5
C42 C44 H01O 109.5
H01M C44 H01O 109.5
H01N C44 H01O 109.5
C29 C30 H01P 109.5
C29 C30 H01Q 109.5
H01P C30 H01Q 109.5
C29 C30 H01R 109.5
H01P C30 H01R 109.5
H01Q C30 H01R 109.5
C29 C32 H01S 109.5
C29 C32 H01T 109.5
H01S C32 H01T 109.5
C29 C32 H01U 109.5
H01S C32 H01U 109.5
H01T C32 H01U 109.5
C29 C31 H01V 109.5
C29 C31 H01W 109.5
H01V C31 H01W 109.5
C29 C31 H01$ 109.5
H01V C31 H01$ 109.5
H01W C31 H01$ 109.5

loop_
_geom_bond_atom_site_label_1
_geom_bond_atom_site_label_2
_geom_bond_distance
Fe C11 2.027(3)
Fe C19 2.034(3)
Fe C18 2.034(3)
Fe C15 2.037(3)
Fe C17 2.043(3)
Fe C14 2.046(3)
Fe C13 2.049(3)
Fe C20 2.051(3)
Fe C12 2.051(3)
Fe C16 2.052(3)
O002 C10 1.224(4)
N003 C1 1.317(4)
N003 C5 1.367(4)
N004 C10 1.362(4)
N004 C9 1.401(4)
N004 H004 0.8800
C12 C13 1.419(4)
C12 C11 1.446(4)
C12 C33 1.511(4)
C15 C14 1.418(4)
C15 C11 1.444(4)
C15 C21 1.515(4)
C14 C13 1.428(4)
C14 H14 0.9500
C5 C4 1.417(4)
C5 C9 1.430(4)
C4 C3 1.410(4)
C4 C6 1.421(4)
C11 C10 1.491(4)
C34 C39 1.384(4)
C34 C35 1.400(4)
C34 C33 1.513(4)
C9 C8 1.372(4)
C22 C23 1.391(4)
C22 C27 1.395(4)
C22 C21 1.516(4)
C6 C7 1.364(4)
C6 H00F 0.9500
C13 H13 0.9500
C23 C24 1.387(4)
C23 H00H 0.9500
C27 C26 1.395(4)
C27 H00I 0.9500
C39 C38 1.400(4)
C39 H00J 0.9500
C33 H00A 0.9900
C33 H00B 0.9900
C36 C35 1.385(4)
C36 C37 1.402(4)
C36 C40 1.505(4)
C21 H00C 0.9900
C21 H00D 0.9900
C37 C38 1.390(4)
C37 H00N 0.9500
C3 C2 1.364(4)
C3 H00O 0.9500
C7 C8 1.412(4)
C7 H00P 0.9500
C35 H00Q 0.9500
C8 H00R 0.9500
C1 C2 1.404(4)
C1 H00S 0.9500
C2 H00T 0.9500
C26 C25 1.402(4)
C26 C29 1.527(5)
C38 C42 1.538(4)
C24 C25 1.386(4)
C24 C28 1.512(4)
C20 C19 1.417(5)
C20 C16 1.419(5)
C20 H20 0.9500
C17 C18 1.414(5)
C17 C16 1.424(5)
C17 H17 0.9500
C18 C19 1.429(5)
C18 H18 0.9500
C25 H010 0.9500
C40 H01A 0.9800
C40 H01B 0.9800
C40 H01C 0.9800
C19 H19 0.9500
C16 H16 0.9500
C42 C43 1.525(5)
C42 C41 1.533(5)
C42 C44 1.535(5)
C29 C31 1.498(6)
C29 C30 1.519(6)
C29 C32 1.553(6)
C28 H01D 0.9800
C28 H01E 0.9800
C28 H01F 0.9800
C43 H01G 0.9800
C43 H01H 0.9800
C43 H01I 0.9800
C41 H01J 0.9800
C41 H01K 0.9800
C41 H01L 0.9800
C44 H01M 0.9800
C44 H01N 0.9800
C44 H01O 0.9800
C30 H01P 0.9800
C30 H01Q 0.9800
C30 H01R 0.9800
C32 H01S 0.9800
C32 H01T 0.9800
C32 H01U 0.9800
C31 H01V 0.9800
C31 H01W 0.9800
C31 H01$ 0.9800

loop_
_geom_torsion_atom_site_label_1
_geom_torsion_atom_site_label_2
_geom_torsion_atom_site_label_3
_geom_torsion_atom_site_label_4
_geom_torsion
C11 C15 C14 C13 0.3(3)
C21 C15 C14 C13 172.2(3)
Fe C15 C14 C13 -58.73(19)
C11 C15 C14 Fe 58.98(18)
C21 C15 C14 Fe -129.1(3)
C1 N003 C5 C4 0.3(4)
C1 N003 C5 C9 -178.7(3)
N003 C5 C4 C3 0.5(4)
C9 C5 C4 C3 179.5(2)
N003 C5 C4 C6 -178.1(3)
C9 C5 C4 C6 0.8(4)
C14 C15 C11 C12 -0.1(3)
C21 C15 C11 C12 -171.9(3)
Fe C15 C11 C12 59.70(18)
C14 C15 C11 C10 -179.2(2)
C21 C15 C11 C10 8.9(4)
Fe C15 C11 C10 -119.5(3)
C14 C15 C11 Fe -59.76(19)
C21 C15 C11 Fe 128.4(3)
C13 C12 C11 C15 -0.2(3)
C33 C12 C11 C15 176.9(3)
Fe C12 C11 C15 -59.37(18)
C13 C12 C11 C10 178.9(3)
C33 C12 C11 C10 -4.0(5)
Fe C12 C11 C10 119.7(3)
C13 C12 C11 Fe 59.20(19)
C33 C12 C11 Fe -123.7(3)
C10 N004 C9 C8 -12.7(5)
C10 N004 C9 C5 167.2(3)
N003 C5 C9 C8 178.8(3)
C4 C5 C9 C8 -0.2(4)
N003 C5 C9 N004 -1.2(4)
C4 C5 C9 N004 179.8(2)
C9 N004 C10 O002 4.3(5)
C9 N004 C10 C11 -177.6(2)
C15 C11 C10 O002 32.7(4)
C12 C11 C10 O002 -146.3(3)
Fe C11 C10 O002 -54.3(4)
C15 C11 C10 N004 -145.5(3)
C12 C11 C10 N004 35.6(4)
Fe C11 C10 N004 127.5(2)
C3 C4 C6 C7 -179.2(3)
C5 C4 C6 C7 -0.7(4)
C11 C12 C13 C14 0.3(3)
C33 C12 C13 C14 -176.8(3)
Fe C12 C13 C14 58.67(19)
C11 C12 C13 Fe -58.35(18)
C33 C12 C13 Fe 124.6(3)
C15 C14 C13 C12 -0.4(3)
Fe C14 C13 C12 -58.87(19)
C15 C14 C13 Fe 58.51(19)
C27 C22 C23 C24 2.1(4)
C21 C22 C23 C24 -174.3(3)
C23 C22 C27 C26 -1.4(4)
C21 C22 C27 C26 175.0(3)
C35 C34 C39 C38 0.1(4)
C33 C34 C39 C38 -177.3(3)
C13 C12 C33 C34 -21.0(4)
C11 C12 C33 C34 162.5(3)
Fe C12 C33 C34 71.4(3)
C39 C34 C33 C12 -104.0(3)
C35 C34 C33 C12 78.6(3)
C14 C15 C21 C22 -93.7(3)
C11 C15 C21 C22 76.7(3)
Fe C15 C21 C22 170.9(2)
C23 C22 C21 C15 80.0(3)
C27 C22 C21 C15 -96.4(3)
C35 C36 C37 C38 -0.4(4)
C40 C36 C37 C38 178.3(3)
C5 C4 C3 C2 -0.8(4)
C6 C4 C3 C2 177.8(3)
C4 C6 C7 C8 -0.1(4)
C37 C36 C35 C34 -0.2(4)
C40 C36 C35 C34 -178.8(3)
C39 C34 C35 C36 0.3(4)
C33 C34 C35 C36 177.7(3)
N004 C9 C8 C7 179.4(3)
C5 C9 C8 C7 -0.6(4)
C6 C7 C8 C9 0.7(4)
C5 N003 C1 C2 -0.9(4)
C4 C3 C2 C1 0.2(4)
N003 C1 C2 C3 0.7(5)
C22 C27 C26 C25 -0.1(4)
C22 C27 C26 C29 -178.0(3)
C36 C37 C38 C39 0.7(4)
C36 C37 C38 C42 -178.3(3)
C34 C39 C38 C37 -0.6(4)
C34 C39 C38 C42 178.5(3)
C22 C23 C24 C25 -1.5(5)
C22 C23 C24 C28 177.6(3)
C16 C17 C18 C19 -0.3(3)
Fe C17 C18 C19 -59.5(2)
C16 C17 C18 Fe 59.2(2)
C23 C24 C25 C26 -0.1(5)
C28 C24 C25 C26 -179.1(3)
C27 C26 C25 C24 0.8(5)
C29 C26 C25 C24 178.8(3)
C16 C20 C19 C18 0.4(3)
Fe C20 C19 C18 59.4(2)
C16 C20 C19 Fe -59.0(2)
C17 C18 C19 C20 -0.1(3)
Fe C18 C19 C20 -60.0(2)
C17 C18 C19 Fe 59.9(2)
C19 C20 C16 C17 -0.6(3)
Fe C20 C16 C17 -59.1(2)
C19 C20 C16 Fe 58.6(2)
C18 C17 C16 C20 0.5(3)
Fe C17 C16 C20 59.4(2)
C18 C17 C16 Fe -58.9(2)
C37 C38 C42 C43 -0.7(5)
C39 C38 C42 C43 -179.7(3)
C37 C38 C42 C41 118.9(4)
C39 C38 C42 C41 -60.1(4)
C37 C38 C42 C44 -120.8(4)
C39 C38 C42 C44 60.2(4)
C27 C26 C29 C31 89.6(4)
C25 C26 C29 C31 -88.3(4)
C27 C26 C29 C30 -145.8(4)
C25 C26 C29 C30 36.4(5)
C27 C26 C29 C32 -29.6(5)
C25 C26 C29 C32 152.5(3)
